data_4111856
loop_
_publ_author_name
'Alireza Haghiri Ilkhechi'
'Jose M. Mercero'
'I\~naki Silanes'
'Michael Bolte'
'Matthias Scheibitz'
'Hans-Wolfram Lerner'
'Jesus M. Ugalde'
'Matthias Wagner'

_publ_section_title
;
 A Joint Experimental and Theoretical Study of Cation-\p Interactions:
 Multiple-Decker Sandwich Complexes of Ferrocene with Alkali Metal Ions
 (Li+, Na+, K+, Rb+, Cs+)
;
_journal_name_full 'Journal of the American Chemical Society'
_journal_page_first 10656
_journal_page_last 10666
_journal_paper_doi 10.1021/ja051544+
_journal_volume 127
_journal_year 2005
_chemical_formula_sum 'C36 H58 B2 Fe N4 O4 Rb2'
_chemical_formula_weight 859.27
_chemical_name_systematic ?
_space_group_IT_number 14
_symmetry_cell_setting monoclinic
_symmetry_space_group_name_Hall '-P 2yn'
_symmetry_space_group_name_H-M 'P 1 21/n 1'
_atom_sites_solution_hydrogens geom
_atom_sites_solution_primary direct
_atom_sites_solution_secondary difmap
_audit_creation_method SHELXL-97
_cell_angle_alpha 90.00
_cell_angle_beta 96.13(3)
_cell_angle_gamma 90.00
_cell_formula_units_Z 2
_cell_length_a 11.309(3)
_cell_length_b 15.248(5)
_cell_length_c 12.259(4)
_cell_measurement_reflns_used 4701
_cell_measurement_temperature 173(2)
_cell_measurement_theta_max 24.4
_cell_measurement_theta_min 3.6
_cell_volume 2101.9(11)
_computing_cell_refinement 'X-Area (Stoe & Cie, 2001)'
_computing_data_collection 'X-Area (Stoe & Cie, 2001)'
_computing_data_reduction 'X-Area (Stoe & Cie, 2001)'
_computing_molecular_graphics 'XP in SHELXTL-Plus (Sheldrick, 1991)'
_computing_structure_refinement 'SHELXL-97 (Sheldrick, 1997)'
_computing_structure_solution 'SHELXS-97 (Sheldrick, 1990)'
_diffrn_ambient_temperature 173(2)
_diffrn_measured_fraction_theta_full 0.995
_diffrn_measured_fraction_theta_max 0.995
_diffrn_measurement_device_type 'STOE IPDS II two-circle-diffractometer'
_diffrn_measurement_method \w
_diffrn_radiation_monochromator graphite
_diffrn_radiation_source 'fine-focus sealed tube'
_diffrn_radiation_type MoK\a
_diffrn_radiation_wavelength 0.71073
_diffrn_reflns_av_R_equivalents 0.1834
_diffrn_reflns_av_sigmaI/netI 0.2032
_diffrn_reflns_limit_h_max 13
_diffrn_reflns_limit_h_min -13
_diffrn_reflns_limit_k_max 18
_diffrn_reflns_limit_k_min -18
_diffrn_reflns_limit_l_max 14
_diffrn_reflns_limit_l_min -12
_diffrn_reflns_number 10870
_diffrn_reflns_theta_full 25.00
_diffrn_reflns_theta_max 25.03
_diffrn_reflns_theta_min 3.72
_diffrn_standards_decay_% 0
_diffrn_standards_interval_time 0
_diffrn_standards_number 0
_exptl_absorpt_coefficient_mu 2.699
_exptl_absorpt_correction_T_max 0.7378
_exptl_absorpt_correction_T_min 0.5882
_exptl_absorpt_correction_type multi-scan
_exptl_absorpt_process_details 'MULABS (Spek, 1990; Blessing, 1995)'
_exptl_crystal_colour orange
_exptl_crystal_density_diffrn 1.358
_exptl_crystal_description needle
_exptl_crystal_F_000 888
_exptl_crystal_size_max 0.22
_exptl_crystal_size_mid 0.18
_exptl_crystal_size_min 0.12
_refine_diff_density_max 0.694
_refine_diff_density_min -0.932
_refine_diff_density_rms 0.095
_refine_ls_extinction_method none
_refine_ls_goodness_of_fit_ref 0.965
_refine_ls_hydrogen_treatment mixed
_refine_ls_matrix_type full
_refine_ls_number_parameters 223
_refine_ls_number_reflns 3700
_refine_ls_number_restraints 10
_refine_ls_restrained_S_all 0.965
_refine_ls_R_factor_all 0.2266
_refine_ls_R_factor_gt 0.0978
_refine_ls_shift/su_max 0.000
_refine_ls_shift/su_mean 0.000
_refine_ls_structure_factor_coef Fsqd
_refine_ls_weighting_details 'calc w=1/[\s^2^(Fo^2^)+(0.0846P)^2^+0.0000P] where P=(Fo^2^+2Fc^2^)/3'
_refine_ls_weighting_scheme calc
_refine_ls_wR_factor_gt 0.1932
_refine_ls_wR_factor_ref 0.2475
_reflns_number_gt 1356
_reflns_number_total 3700
_reflns_threshold_expression >2sigma(I)
_cod_data_source_file ja0515442Bsi20050324_023555.cif
_cod_data_source_block wa313
_cod_original_sg_symbol_H-M 'P 21/n'
_cod_database_code 4111856

loop_
_symmetry_equiv_pos_as_xyz
'x, y, z'
'-x+1/2, y+1/2, -z+1/2'
'-x, -y, -z'
'x-1/2, -y-1/2, z-1/2'

loop_
_atom_site_label
_atom_site_type_symbol
_atom_site_fract_x
_atom_site_fract_y
_atom_site_fract_z
_atom_site_U_iso_or_equiv
_atom_site_adp_type
_atom_site_occupancy
_atom_site_symmetry_multiplicity
_atom_site_calc_flag
_atom_site_refinement_flags
Fe1 Fe 0.0000 0.5000 0.5000 0.0661(9) Uani 1 2 d S
Rb1 Rb 0.37267(11) 0.40734(11) 0.39642(13) 0.0831(6) Uani 1 1 d .
B1 B 0.2699(14) 0.5018(18) 0.6651(14) 0.093(7) Uani 1 1 d .
C1 C 0.3235(17) 0.5984(17) 0.6497(18) 0.144(9) Uani 1 1 d .
H1A H 0.3631 0.6001 0.5825 0.216 Uiso 1 1 calc R
H1B H 0.3811 0.6124 0.7128 0.216 Uiso 1 1 calc R
H1C H 0.2588 0.6415 0.6446 0.216 Uiso 1 1 calc R
C2 C 0.1997(13) 0.494(2) 0.7740(13) 0.226(18) Uani 1 1 d .
H2A H 0.2528 0.5121 0.8386 0.339 Uiso 1 1 calc R
H2B H 0.1740 0.4337 0.7830 0.339 Uiso 1 1 calc R
H2C H 0.1299 0.5329 0.7659 0.339 Uiso 1 1 calc R
C11 C 0.1804(9) 0.4787(11) 0.5498(10) 0.069(4) Uani 1 1 d .
C12 C 0.1615(10) 0.5293(12) 0.4516(12) 0.082(5) Uani 1 1 d .
H12 H 0.1911 0.5868 0.4422 0.098 Uiso 1 1 calc R
C13 C 0.0896(10) 0.4786(14) 0.3677(10) 0.087(6) Uani 1 1 d .
H13 H 0.0636 0.4962 0.2948 0.104 Uiso 1 1 calc R
C14 C 0.0669(12) 0.3973(13) 0.4185(14) 0.086(5) Uani 1 1 d .
H14 H 0.0228 0.3501 0.3838 0.103 Uiso 1 1 calc R
C15 C 0.1178(10) 0.3972(12) 0.5244(12) 0.073(4) Uani 1 1 d .
H15 H 0.1128 0.3502 0.5746 0.088 Uiso 1 1 calc R
N11 N 0.3674(8) 0.4279(13) 0.6714(9) 0.102(5) Uani 1 1 d .
N12 N 0.4762(9) 0.4389(9) 0.6368(10) 0.081(4) Uani 1 1 d .
C16 C 0.5354(15) 0.3612(12) 0.6520(14) 0.091(5) Uani 1 1 d .
H16 H 0.6121 0.3518 0.6292 0.109 Uiso 1 1 calc R
C17 C 0.4763(17) 0.299(2) 0.702(2) 0.172(12) Uani 1 1 d .
H17 H 0.5003 0.2414 0.7246 0.206 Uiso 1 1 calc R
C18 C 0.3699(18) 0.343(2) 0.7098(19) 0.157(11) Uani 1 1 d .
H18 H 0.3042 0.3167 0.7395 0.189 Uiso 1 1 calc R
O31 O 0.3355(10) 0.4098(9) 0.1616(9) 0.109(4) Uani 1 1 d D
C32 C 0.274(2) 0.339(2) 0.108(2) 0.213(18) Uani 1 1 d D
H32A H 0.2070 0.3613 0.0569 0.256 Uiso 1 1 calc R
H32B H 0.2426 0.3000 0.1620 0.256 Uiso 1 1 calc R
C33 C 0.363(4) 0.2910(17) 0.045(2) 0.224(18) Uani 1 1 d D
H33A H 0.3921 0.2369 0.0839 0.269 Uiso 1 1 calc R
H33B H 0.3285 0.2762 -0.0301 0.269 Uiso 1 1 calc R
C34 C 0.457(2) 0.3577(16) 0.046(2) 0.154(9) Uani 1 1 d D
H34A H 0.5305 0.3361 0.0878 0.184 Uiso 1 1 calc R
H34B H 0.4742 0.3693 -0.0306 0.184 Uiso 1 1 calc R
C35 C 0.4197(15) 0.4348(15) 0.0926(16) 0.126(8) Uani 1 1 d D
H35A H 0.4877 0.4645 0.1349 0.151 Uiso 1 1 calc R
H35B H 0.3841 0.4754 0.0352 0.151 Uiso 1 1 calc R
O41 O 0.3558(12) 0.2226(8) 0.3616(11) 0.129(5) Uani 1 1 d D
C42 C 0.2707(19) 0.169(2) 0.404(2) 0.195(14) Uani 1 1 d D
H42A H 0.2332 0.1289 0.3471 0.234 Uiso 1 1 calc R
H42B H 0.2080 0.2050 0.4329 0.234 Uiso 1 1 calc R
C43 C 0.343(4) 0.118(4) 0.496(4) 0.53(6) Uani 1 1 d D
H43A H 0.3645 0.1543 0.5626 0.631 Uiso 1 1 calc R
H43B H 0.3042 0.0631 0.5156 0.631 Uiso 1 1 calc R
C44 C 0.444(4) 0.1040(19) 0.430(2) 0.24(2) Uani 1 1 d D
H44A H 0.5169 0.0894 0.4794 0.290 Uiso 1 1 calc R
H44B H 0.4264 0.0546 0.3789 0.290 Uiso 1 1 calc R
C45 C 0.4624(19) 0.1802(16) 0.372(3) 0.26(2) Uani 1 1 d D
H45A H 0.5245 0.2171 0.4128 0.309 Uiso 1 1 calc R
H45B H 0.4875 0.1661 0.2994 0.309 Uiso 1 1 calc R

loop_
_atom_site_aniso_label
_atom_site_aniso_U_11
_atom_site_aniso_U_22
_atom_site_aniso_U_33
_atom_site_aniso_U_23
_atom_site_aniso_U_13
_atom_site_aniso_U_12
Fe1 0.0367(11) 0.108(2) 0.0558(16) -0.0066(17) 0.0177(11) 0.0070(13)
Rb1 0.0544(6) 0.1155(12) 0.0846(10) -0.0131(11) 0.0309(6) 0.0057(9)
B1 0.065(9) 0.15(2) 0.072(12) 0.006(13) 0.042(9) 0.027(12)
C1 0.111(13) 0.18(2) 0.133(18) -0.063(18) -0.013(12) 0.065(16)
C2 0.056(9) 0.57(6) 0.052(10) -0.03(2) 0.010(7) 0.028(17)
C11 0.034(5) 0.121(13) 0.054(8) -0.006(9) 0.019(5) 0.004(7)
C12 0.037(6) 0.138(15) 0.073(10) -0.010(10) 0.021(7) 0.000(8)
C13 0.041(6) 0.185(18) 0.036(7) 0.012(10) 0.014(6) 0.040(9)
C14 0.068(8) 0.108(15) 0.087(13) -0.017(11) 0.037(9) 0.025(9)
C15 0.049(6) 0.110(13) 0.064(10) -0.009(10) 0.021(6) -0.001(8)
N11 0.033(5) 0.210(18) 0.064(8) 0.026(10) 0.010(5) -0.013(7)
N12 0.069(6) 0.102(10) 0.079(8) 0.013(7) 0.037(6) 0.007(7)
C16 0.095(11) 0.085(12) 0.096(13) 0.032(10) 0.022(9) 0.029(10)
C17 0.073(11) 0.22(3) 0.22(3) 0.12(2) -0.018(14) -0.010(15)
C18 0.100(15) 0.22(3) 0.15(2) 0.11(2) 0.024(13) -0.013(16)
O31 0.100(7) 0.137(11) 0.095(8) -0.017(8) 0.028(6) -0.033(8)
C32 0.135(19) 0.38(5) 0.13(2) 0.07(3) 0.010(16) -0.10(3)
C33 0.39(5) 0.14(2) 0.14(3) -0.01(2) 0.04(3) -0.16(3)
C34 0.19(2) 0.12(2) 0.15(2) -0.022(18) 0.049(18) 0.003(19)
C35 0.101(12) 0.16(2) 0.128(17) 0.048(15) 0.050(12) -0.027(13)
O41 0.127(10) 0.117(11) 0.147(12) 0.024(9) 0.039(9) 0.023(9)
C42 0.16(2) 0.28(4) 0.14(2) 0.01(2) 0.011(18) -0.11(3)
C43 0.65(12) 0.51(11) 0.43(10) 0.33(9) 0.11(8) -0.21(9)
C44 0.48(7) 0.11(2) 0.13(2) -0.001(19) 0.04(3) 0.15(3)
C45 0.13(2) 0.075(18) 0.56(7) -0.04(3) 0.02(3) 0.043(16)

loop_
_atom_type_symbol
_atom_type_description
_atom_type_scat_dispersion_real
_atom_type_scat_dispersion_imag
_atom_type_scat_source
C C 0.0033 0.0016 'International Tables Vol C Tables 4.2.6.8 and 6.1.1.4'
H H 0.0000 0.0000 'International Tables Vol C Tables 4.2.6.8 and 6.1.1.4'
B B 0.0013 0.0007 'International Tables Vol C Tables 4.2.6.8 and 6.1.1.4'
Fe Fe 0.3463 0.8444 'International Tables Vol C Tables 4.2.6.8 and 6.1.1.4'
Rb Rb -0.9393 2.9676 'International Tables Vol C Tables 4.2.6.8 and 6.1.1.4'
N N 0.0061 0.0033 'International Tables Vol C Tables 4.2.6.8 and 6.1.1.4'
O O 0.0106 0.0060 'International Tables Vol C Tables 4.2.6.8 and 6.1.1.4'

loop_
_geom_angle_atom_site_label_1
_geom_angle_atom_site_label_2
_geom_angle_atom_site_label_3
_geom_angle
_geom_angle_site_symmetry_1
_geom_angle_site_symmetry_3
C13 Fe1 C13 179.998(2) 3_566 .
C13 Fe1 C12 137.8(6) 3_566 .
C13 Fe1 C12 42.2(6) . .
C13 Fe1 C12 42.2(6) 3_566 3_566
C13 Fe1 C12 137.8(6) . 3_566
C12 Fe1 C12 179.999(2) . 3_566
C13 Fe1 C14 139.1(6) 3_566 .
C13 Fe1 C14 40.9(6) . .
C12 Fe1 C14 68.6(6) . .
C12 Fe1 C14 111.4(6) 3_566 .
C13 Fe1 C14 40.9(6) 3_566 3_566
C13 Fe1 C14 139.1(6) . 3_566
C12 Fe1 C14 111.4(6) . 3_566
C12 Fe1 C14 68.6(6) 3_566 3_566
C14 Fe1 C14 179.999(3) . 3_566
C13 Fe1 C15 67.8(6) 3_566 3_566
C13 Fe1 C15 112.2(6) . 3_566
C12 Fe1 C15 112.2(6) . 3_566
C12 Fe1 C15 67.8(6) 3_566 3_566
C14 Fe1 C15 141.2(5) . 3_566
C14 Fe1 C15 38.8(5) 3_566 3_566
C13 Fe1 C15 112.2(6) 3_566 .
C13 Fe1 C15 67.8(6) . .
C12 Fe1 C15 67.8(6) . .
C12 Fe1 C15 112.2(6) 3_566 .
C14 Fe1 C15 38.8(5) . .
C14 Fe1 C15 141.2(5) 3_566 .
C15 Fe1 C15 180.0(6) 3_566 .
C13 Fe1 C11 110.3(5) 3_566 .
C13 Fe1 C11 69.7(5) . .
C12 Fe1 C11 40.5(5) . .
C12 Fe1 C11 139.5(5) 3_566 .
C14 Fe1 C11 67.9(6) . .
C14 Fe1 C11 112.1(6) 3_566 .
C15 Fe1 C11 139.2(5) 3_566 .
C15 Fe1 C11 40.8(5) . .
C13 Fe1 C11 69.7(5) 3_566 3_566
C13 Fe1 C11 110.3(5) . 3_566
C12 Fe1 C11 139.5(5) . 3_566
C12 Fe1 C11 40.5(5) 3_566 3_566
C14 Fe1 C11 112.1(6) . 3_566
C14 Fe1 C11 67.9(6) 3_566 3_566
C15 Fe1 C11 40.8(5) 3_566 3_566
C15 Fe1 C11 139.2(5) . 3_566
C11 Fe1 C11 179.998(1) . 3_566
O41 Rb1 O31 82.1(4) . .
O41 Rb1 N12 142.5(3) . 3_666
O31 Rb1 N12 82.9(4) . 3_666
N11 B1 C1 113.0(13) . .
N11 B1 C2 108.1(17) . .
C1 B1 C2 112(2) . .
N11 B1 C11 104.3(14) . .
C1 B1 C11 107.0(15) . .
C2 B1 C11 111.8(13) . .
B1 C1 H1A 109.5 . .
B1 C1 H1B 109.5 . .
H1A C1 H1B 109.5 . .
B1 C1 H1C 109.5 . .
H1A C1 H1C 109.5 . .
H1B C1 H1C 109.5 . .
B1 C2 H2A 109.5 . .
B1 C2 H2B 109.5 . .
H2A C2 H2B 109.5 . .
B1 C2 H2C 109.5 . .
H2A C2 H2C 109.5 . .
H2B C2 H2C 109.5 . .
C12 C11 C15 104.9(12) . .
C12 C11 B1 128.1(15) . .
C15 C11 B1 126.6(15) . .
C12 C11 Fe1 67.5(6) . .
C15 C11 Fe1 68.4(7) . .
B1 C11 Fe1 133.8(8) . .
C12 C11 Rb1 74.9(6) . .
C15 C11 Rb1 86.0(6) . .
B1 C11 Rb1 100.2(6) . .
Fe1 C11 Rb1 125.6(5) . .
C11 C12 C13 109.2(14) . .
C11 C12 Fe1 72.1(6) . .
C13 C12 Fe1 68.8(6) . .
C11 C12 Rb1 79.3(7) . .
C13 C12 Rb1 85.1(7) . .
Fe1 C12 Rb1 131.2(8) . .
C11 C12 H12 125.4 . .
C13 C12 H12 125.4 . .
Fe1 C12 H12 125.3 . .
Rb1 C12 H12 103.5 . .
C14 C13 C12 105.4(13) . .
C14 C13 Fe1 70.2(7) . .
C12 C13 Fe1 68.9(6) . .
C14 C13 Rb1 83.5(7) . .
C12 C13 Rb1 69.2(6) . .
Fe1 C13 Rb1 121.3(5) . .
C14 C13 H13 127.3 . .
C12 C13 H13 127.3 . .
Fe1 C13 H13 125.2 . .
Rb1 C13 H13 112.7 . .
C15 C14 C13 109.9(16) . .
C15 C14 Fe1 71.1(9) . .
C13 C14 Fe1 68.9(8) . .
C15 C14 Rb1 75.7(7) . .
C13 C14 Rb1 72.6(7) . .
Fe1 C14 Rb1 115.1(7) . .
C15 C14 H14 125.1 . .
C13 C14 H14 125.1 . .
Fe1 C14 H14 126.5 . .
Rb1 C14 H14 118.3 . .
C14 C15 C11 110.5(15) . .
C14 C15 Fe1 70.1(9) . .
C11 C15 Fe1 70.8(8) . .
C14 C15 Rb1 81.6(7) . .
C11 C15 Rb1 69.1(5) . .
Fe1 C15 Rb1 117.5(6) . .
C14 C15 H15 124.7 . .
C11 C15 H15 124.7 . .
Fe1 C15 H15 125.9 . .
Rb1 C15 H15 116.1 . .
N12 N11 C18 103.8(15) . .
N12 N11 B1 123.5(16) . .
C18 N11 B1 132.8(14) . .
N12 N11 Rb1 65.6(7) . .
C18 N11 Rb1 104.6(14) . .
B1 N11 Rb1 96.0(8) . .
N11 N12 C16 107.3(13) . .
N11 N12 Rb1 134.4(11) . 3_666
C16 N12 Rb1 115.2(9) . 3_666
N11 N12 Rb1 90.8(8) . .
C16 N12 Rb1 97.2(10) . .
Rb1 N12 Rb1 99.1(3) 3_666 .
C17 C16 N12 114.6(16) . .
C17 C16 Rb1 107.8(13) . .
N12 C16 Rb1 60.3(8) . .
C17 C16 Rb1 153.9(17) . 3_666
N12 C16 Rb1 45.5(7) . 3_666
Rb1 C16 Rb1 78.4(3) . 3_666
C17 C16 H16 122.7 . .
N12 C16 H16 122.7 . .
Rb1 C16 H16 100.1 . .
Rb1 C16 H16 79.5 3_666 .
C16 C17 C18 100(2) . .
C16 C17 H17 130.2 . .
C18 C17 H17 130.2 . .
N11 C18 C17 114.6(17) . .
N11 C18 H18 122.7 . .
C17 C18 H18 122.7 . .
C35 O31 C32 105.1(15) . .
C35 O31 Rb1 125.3(12) . .
C32 O31 Rb1 118.3(13) . .
O31 C32 C33 106.9(17) . .
O31 C32 Rb1 42.5(10) . .
C33 C32 Rb1 117.9(19) . .
O31 C32 H32A 110.3 . .
C33 C32 H32A 110.3 . .
Rb1 C32 H32A 129.5 . .
O31 C32 H32B 110.3 . .
C33 C32 H32B 110.3 . .
Rb1 C32 H32B 68.2 . .
H32A C32 H32B 108.6 . .
C34 C33 C32 100.2(18) . .
C34 C33 H33A 111.7 . .
C32 C33 H33A 111.7 . .
C34 C33 H33B 111.7 . .
C32 C33 H33B 111.7 . .
H33A C33 H33B 109.5 . .
C35 C34 C33 110(2) . .
C35 C34 H34A 109.8 . .
C33 C34 H34A 109.8 . .
C35 C34 H34B 109.8 . .
C33 C34 H34B 109.8 . .
H34A C34 H34B 108.2 . .
O31 C35 C34 106.0(17) . .
O31 C35 H35A 110.5 . .
C34 C35 H35A 110.5 . .
O31 C35 H35B 110.5 . .
C34 C35 H35B 110.5 . .
H35A C35 H35B 108.7 . .
C45 O41 C42 108.9(17) . .
C45 O41 Rb1 114.2(14) . .
C42 O41 Rb1 123.7(15) . .
O41 C42 C43 103.5(18) . .
O41 C42 H42A 111.1 . .
C43 C42 H42A 111.1 . .
O41 C42 H42B 111.1 . .
C43 C42 H42B 111.1 . .
H42A C42 H42B 109.0 . .
C44 C43 C42 93(2) . .
C44 C43 H43A 113.1 . .
C42 C43 H43A 113.1 . .
C44 C43 H43B 113.1 . .
C42 C43 H43B 113.1 . .
H43A C43 H43B 110.5 . .
C45 C44 C43 109(2) . .
C45 C44 H44A 110.0 . .
C43 C44 H44A 110.0 . .
C45 C44 H44B 110.0 . .
C43 C44 H44B 110.0 . .
H44A C44 H44B 108.3 . .
O41 C45 C44 106(2) . .
O41 C45 H45A 110.6 . .
C44 C45 H45A 110.6 . .
O41 C45 H45B 110.6 . .
C44 C45 H45B 110.6 . .
H45A C45 H45B 108.8 . .

loop_
_geom_bond_atom_site_label_1
_geom_bond_atom_site_label_2
_geom_bond_distance
_geom_bond_site_symmetry_2
Fe1 C13 2.028(10) 3_566
Fe1 C13 2.028(10) .
Fe1 C12 2.030(10) .
Fe1 C12 2.030(10) 3_566
Fe1 C14 2.045(14) .
Fe1 C14 2.045(14) 3_566
Fe1 C15 2.058(15) 3_566
Fe1 C15 2.058(15) .
Fe1 C11 2.091(11) .
Fe1 C11 2.091(11) 3_566
Rb1 O41 2.852(13) .
Rb1 O31 2.865(12) .
Rb1 N12 2.955(12) 3_666
B1 N11 1.57(2) .
B1 C1 1.61(3) .
B1 C2 1.63(2) .
B1 C11 1.69(2) .
C1 H1A 0.9800 .
C1 H1B 0.9800 .
C1 H1C 0.9800 .
C2 H2A 0.9800 .
C2 H2B 0.9800 .
C2 H2C 0.9800 .
C11 C12 1.426(19) .
C11 C15 1.45(2) .
C12 C13 1.46(2) .
C12 H12 0.9500 .
C13 C14 1.42(2) .
C13 H13 0.9500 .
C14 C15 1.363(19) .
C14 H14 0.9500 .
C15 H15 0.9500 .
N11 N12 1.354(12) .
N11 C18 1.38(3) .
N12 C16 1.364(18) .
N12 Rb1 2.955(12) 3_666
C16 C17 1.34(2) .
C16 Rb1 3.745(18) 3_666
C16 H16 0.9500 .
C17 C18 1.39(3) .
C17 H17 0.9500 .
C18 H18 0.9500 .
O31 C35 1.392(14) .
O31 C32 1.40(2) .
C32 C33 1.52(3) .
C32 H32A 0.9900 .
C32 H32B 0.9900 .
C33 C34 1.47(3) .
C33 H33A 0.9900 .
C33 H33B 0.9900 .
C34 C35 1.39(2) .
C34 H34A 0.9900 .
C34 H34B 0.9900 .
C35 H35A 0.9900 .
C35 H35B 0.9900 .
O41 C45 1.362(18) .
O41 C42 1.40(2) .
C42 C43 1.53(4) .
C42 H42A 0.9900 .
C42 H42B 0.9900 .
C43 C44 1.49(3) .
C43 H43A 0.9900 .
C43 H43B 0.9900 .
C44 C45 1.39(3) .
C44 H44A 0.9900 .
C44 H44B 0.9900 .
C45 H45A 0.9900 .
C45 H45B 0.9900 .

loop_
_geom_torsion_atom_site_label_1
_geom_torsion_atom_site_label_2
_geom_torsion_atom_site_label_3
_geom_torsion_atom_site_label_4
_geom_torsion
_geom_torsion_site_symmetry_1
_geom_torsion_site_symmetry_4
N11 B1 C11 C12 -114.6(16) . .
C1 B1 C11 C12 5.4(17) . .
C2 B1 C11 C12 128.8(19) . .
N11 B1 C11 C15 56.7(14) . .
C1 B1 C11 C15 176.7(11) . .
C2 B1 C11 C15 -60(2) . .
N11 B1 C11 Fe1 151.0(12) . .
C1 B1 C11 Fe1 -89.0(15) . .
C2 B1 C11 Fe1 34(3) . .
N11 B1 C11 Rb1 -35.9(13) . .
C1 B1 C11 Rb1 84.1(11) . .
C2 B1 C11 Rb1 -152.5(18) . .
C13 Fe1 C11 C12 -141.5(10) 3_566 .
C13 Fe1 C11 C12 38.5(10) . .
C12 Fe1 C11 C12 180.001(2) 3_566 .
C14 Fe1 C11 C12 82.4(10) . .
C14 Fe1 C11 C12 -97.6(10) 3_566 .
C15 Fe1 C11 C12 -62.3(11) 3_566 .
C15 Fe1 C11 C12 117.7(11) . .
C11 Fe1 C11 C12 -100(5) 3_566 .
C13 Fe1 C11 C15 100.8(9) 3_566 .
C13 Fe1 C11 C15 -79.2(9) . .
C12 Fe1 C11 C15 -117.7(11) . .
C12 Fe1 C11 C15 62.3(11) 3_566 .
C14 Fe1 C11 C15 -35.3(8) . .
C14 Fe1 C11 C15 144.7(8) 3_566 .
C15 Fe1 C11 C15 180.000(2) 3_566 .
C11 Fe1 C11 C15 143(5) 3_566 .
C13 Fe1 C11 B1 -19.7(19) 3_566 .
C13 Fe1 C11 B1 160.3(19) . .
C12 Fe1 C11 B1 122(2) . .
C12 Fe1 C11 B1 -58(2) 3_566 .
C14 Fe1 C11 B1 -155.8(19) . .
C14 Fe1 C11 B1 24.2(19) 3_566 .
C15 Fe1 C11 B1 59.5(19) 3_566 .
C15 Fe1 C11 B1 -120.5(19) . .
C11 Fe1 C11 B1 22(6) 3_566 .
C13 Fe1 C11 Rb1 168.6(8) 3_566 .
C13 Fe1 C11 Rb1 -11.4(8) . .
C12 Fe1 C11 Rb1 -49.8(8) . .
C12 Fe1 C11 Rb1 130.2(8) 3_566 .
C14 Fe1 C11 Rb1 32.6(8) . .
C14 Fe1 C11 Rb1 -147.4(8) 3_566 .
C15 Fe1 C11 Rb1 -112.1(8) 3_566 .
C15 Fe1 C11 Rb1 67.9(8) . .
C11 Fe1 C11 Rb1 -149(5) 3_566 .
O41 Rb1 C11 C12 -124.6(9) . .
O31 Rb1 C11 C12 -29.3(10) . .
N12 Rb1 C11 C12 61.7(9) 3_666 .
O41 Rb1 C11 C15 -18.0(10) . .
O31 Rb1 C11 C15 77.4(10) . .
N12 Rb1 C11 C15 168.3(9) 3_666 .
O41 Rb1 C11 B1 108.5(11) . .
O31 Rb1 C11 B1 -156.2(10) . .
N12 Rb1 C11 B1 -65.2(11) 3_666 .
O41 Rb1 C11 Fe1 -77.6(9) . .
O31 Rb1 C11 Fe1 17.7(10) . .
N12 Rb1 C11 Fe1 108.6(8) 3_666 .
C15 C11 C12 C13 -0.6(11) . .
B1 C11 C12 C13 172.2(10) . .
Fe1 C11 C12 C13 -59.0(7) . .
Rb1 C11 C12 C13 80.9(8) . .
C15 C11 C12 Fe1 58.4(7) . .
B1 C11 C12 Fe1 -128.8(11) . .
Rb1 C11 C12 Fe1 139.9(5) . .
C15 C11 C12 Rb1 -81.5(7) . .
B1 C11 C12 Rb1 91.3(11) . .
Fe1 C11 C12 Rb1 -139.9(5) . .
C13 Fe1 C12 C11 60.2(14) 3_566 .
C13 Fe1 C12 C11 -119.8(14) . .
C12 Fe1 C12 C11 142(15) 3_566 .
C14 Fe1 C12 C11 -80.6(10) . .
C14 Fe1 C12 C11 99.4(10) 3_566 .
C15 Fe1 C12 C11 141.3(9) 3_566 .
C15 Fe1 C12 C11 -38.7(9) . .
C11 Fe1 C12 C11 179.997(2) 3_566 .
C13 Fe1 C12 C13 180.0 3_566 .
C12 Fe1 C12 C13 -98(15) 3_566 .
C14 Fe1 C12 C13 39.1(9) . .
C14 Fe1 C12 C13 -140.9(9) 3_566 .
C15 Fe1 C12 C13 -99.0(10) 3_566 .
C15 Fe1 C12 C13 81.0(10) . .
C11 Fe1 C12 C13 119.8(14) . .
C11 Fe1 C12 C13 -60.2(14) 3_566 .
C13 Fe1 C12 Rb1 117.4(10) 3_566 .
C13 Fe1 C12 Rb1 -62.6(10) . .
C12 Fe1 C12 Rb1 -161(14) 3_566 .
C14 Fe1 C12 Rb1 -23.5(8) . .
C14 Fe1 C12 Rb1 156.5(8) 3_566 .
C15 Fe1 C12 Rb1 -161.6(7) 3_566 .
C15 Fe1 C12 Rb1 18.4(7) . .
C11 Fe1 C12 Rb1 57.2(9) . .
C11 Fe1 C12 Rb1 -122.8(9) 3_566 .
O41 Rb1 C12 C11 68.2(10) . .
O31 Rb1 C12 C11 155.5(9) . .
N12 Rb1 C12 C11 -121.5(9) 3_666 .
O41 Rb1 C12 C13 -42.5(11) . .
O31 Rb1 C12 C13 44.8(10) . .
N12 Rb1 C12 C13 127.8(10) 3_666 .
O41 Rb1 C12 Fe1 13.7(11) . .
O31 Rb1 C12 Fe1 101.0(9) . .
N12 Rb1 C12 Fe1 -176.0(9) 3_666 .
C11 C12 C13 C14 -0.1(12) . .
Fe1 C12 C13 C14 -61.1(7) . .
Rb1 C12 C13 C14 76.7(8) . .
C11 C12 C13 Fe1 61.0(7) . .
Rb1 C12 C13 Fe1 137.9(6) . .
C11 C12 C13 Rb1 -76.8(8) . .
Fe1 C12 C13 Rb1 -137.9(6) . .
C13 Fe1 C13 C14 -150(4) 3_566 .
C12 Fe1 C13 C14 116.2(12) . .
C12 Fe1 C13 C14 -63.8(12) 3_566 .
C14 Fe1 C13 C14 179.999(4) 3_566 .
C15 Fe1 C13 C14 -144.6(9) 3_566 .
C15 Fe1 C13 C14 35.4(9) . .
C11 Fe1 C13 C14 79.3(9) . .
C11 Fe1 C13 C14 -100.7(9) 3_566 .
C13 Fe1 C13 C12 93(4) 3_566 .
C12 Fe1 C13 C12 179.998(1) 3_566 .
C14 Fe1 C13 C12 -116.2(12) . .
C14 Fe1 C13 C12 63.8(12) 3_566 .
C15 Fe1 C13 C12 99.2(10) 3_566 .
C15 Fe1 C13 C12 -80.8(10) . .
C11 Fe1 C13 C12 -36.9(9) . .
C11 Fe1 C13 C12 143.1(9) 3_566 .
C13 Fe1 C13 Rb1 141(4) 3_566 .
C12 Fe1 C13 Rb1 47.2(8) . .
C12 Fe1 C13 Rb1 -132.8(8) 3_566 .
C14 Fe1 C13 Rb1 -69.0(10) . .
C14 Fe1 C13 Rb1 111.0(10) 3_566 .
C15 Fe1 C13 Rb1 146.4(7) 3_566 .
C15 Fe1 C13 Rb1 -33.6(7) . .
C11 Fe1 C13 Rb1 10.3(7) . .
C11 Fe1 C13 Rb1 -169.7(7) 3_566 .
O41 Rb1 C13 C14 35.9(10) . .
O31 Rb1 C13 C14 115.3(10) . .
N12 Rb1 C13 C14 -164.7(9) 3_666 .
O41 Rb1 C13 C12 145.1(10) . .
O31 Rb1 C13 C12 -135.4(10) . .
N12 Rb1 C13 C12 -55.5(10) 3_666 .
O41 Rb1 C13 Fe1 98.0(10) . .
O31 Rb1 C13 Fe1 177.4(10) . .
N12 Rb1 C13 Fe1 -102.6(9) 3_666 .
C12 C13 C14 C15 0.9(12) . .
Fe1 C13 C14 C15 -59.4(8) . .
Rb1 C13 C14 C15 67.2(8) . .
C12 C13 C14 Fe1 60.3(7) . .
Rb1 C13 C14 Fe1 126.6(5) . .
C12 C13 C14 Rb1 -66.3(7) . .
Fe1 C13 C14 Rb1 -126.6(5) . .
C13 Fe1 C14 C15 -58.9(13) 3_566 .
C13 Fe1 C14 C15 121.1(13) . .
C12 Fe1 C14 C15 80.8(9) . .
C12 Fe1 C14 C15 -99.2(9) 3_566 .
C14 Fe1 C14 C15 10(11) 3_566 .
C15 Fe1 C14 C15 180.001(6) 3_566 .
C11 Fe1 C14 C15 37.0(8) . .
C11 Fe1 C14 C15 -143.0(8) 3_566 .
C13 Fe1 C14 C13 179.999(5) 3_566 .
C12 Fe1 C14 C13 -40.4(8) . .
C12 Fe1 C14 C13 139.6(8) 3_566 .
C14 Fe1 C14 C13 -111(11) 3_566 .
C15 Fe1 C14 C13 58.9(13) 3_566 .
C15 Fe1 C14 C13 -121.1(13) . .
C11 Fe1 C14 C13 -84.1(9) . .
C11 Fe1 C14 C13 95.9(9) 3_566 .
C13 Fe1 C14 Rb1 -122.2(8) 3_566 .
C13 Fe1 C14 Rb1 57.8(8) . .
C12 Fe1 C14 Rb1 17.4(6) . .
C12 Fe1 C14 Rb1 -162.6(6) 3_566 .
C14 Fe1 C14 Rb1 -53(11) 3_566 .
C15 Fe1 C14 Rb1 116.6(8) 3_566 .
C15 Fe1 C14 Rb1 -63.4(8) . .
C11 Fe1 C14 Rb1 -26.4(6) . .
C11 Fe1 C14 Rb1 153.6(6) 3_566 .
O41 Rb1 C14 C15 98.1(11) . .
O31 Rb1 C14 C15 179.9(11) . .
N12 Rb1 C14 C15 -97.5(12) 3_666 .
O41 Rb1 C14 C13 -145.3(10) . .
O31 Rb1 C14 C13 -63.5(10) . .
N12 Rb1 C14 C13 19.1(11) 3_666 .
O41 Rb1 C14 Fe1 158.9(8) . .
O31 Rb1 C14 Fe1 -119.3(8) . .
N12 Rb1 C14 Fe1 -36.7(10) 3_666 .
C13 C14 C15 C11 -1.3(13) . .
Fe1 C14 C15 C11 -59.4(8) . .
Rb1 C14 C15 C11 63.9(7) . .
C13 C14 C15 Fe1 58.1(8) . .
Rb1 C14 C15 Fe1 123.3(5) . .
C13 C14 C15 Rb1 -65.2(8) . .
Fe1 C14 C15 Rb1 -123.3(5) . .
C12 C11 C15 C14 1.2(12) . .
B1 C11 C15 C14 -171.7(10) . .
Fe1 C11 C15 C14 59.0(8) . .
Rb1 C11 C15 C14 -72.0(8) . .
C12 C11 C15 Fe1 -57.8(7) . .
B1 C11 C15 Fe1 129.3(10) . .
Rb1 C11 C15 Fe1 -131.0(4) . .
C12 C11 C15 Rb1 73.2(7) . .
B1 C11 C15 Rb1 -99.8(10) . .
Fe1 C11 C15 Rb1 131.0(4) . .
C13 Fe1 C15 C14 142.8(9) 3_566 .
C13 Fe1 C15 C14 -37.2(9) . .
C12 Fe1 C15 C14 -83.0(10) . .
C12 Fe1 C15 C14 97.0(10) 3_566 .
C14 Fe1 C15 C14 180.000(5) 3_566 .
C15 Fe1 C15 C14 58(7) 3_566 .
C11 Fe1 C15 C14 -121.4(12) . .
C11 Fe1 C15 C14 58.6(12) 3_566 .
C13 Fe1 C15 C11 -95.8(8) 3_566 .
C13 Fe1 C15 C11 84.2(8) . .
C12 Fe1 C15 C11 38.4(7) . .
C12 Fe1 C15 C11 -141.6(7) 3_566 .
C14 Fe1 C15 C11 121.4(12) . .
C14 Fe1 C15 C11 -58.6(12) 3_566 .
C15 Fe1 C15 C11 180(7) 3_566 .
C11 Fe1 C15 C11 180.002(2) 3_566 .
C13 Fe1 C15 Rb1 -148.5(6) 3_566 .
C13 Fe1 C15 Rb1 31.5(6) . .
C12 Fe1 C15 Rb1 -14.3(6) . .
C12 Fe1 C15 Rb1 165.7(6) 3_566 .
C14 Fe1 C15 Rb1 68.7(9) . .
C14 Fe1 C15 Rb1 -111.3(9) 3_566 .
C15 Fe1 C15 Rb1 127(7) 3_566 .
C11 Fe1 C15 Rb1 -52.7(6) . .
C11 Fe1 C15 Rb1 127.3(6) 3_566 .
O41 Rb1 C15 C14 -80.7(11) . .
O31 Rb1 C15 C14 -0.1(12) . .
N12 Rb1 C15 C14 101.3(11) 3_666 .
O41 Rb1 C15 C11 163.4(9) . .
O31 Rb1 C15 C11 -115.9(9) . .
N12 Rb1 C15 C11 -14.6(10) 3_666 .
O41 Rb1 C15 Fe1 -143.0(7) . .
O31 Rb1 C15 Fe1 -62.4(8) . .
N12 Rb1 C15 Fe1 38.9(9) 3_666 .
C1 B1 N11 N12 -18(2) . .
C2 B1 N11 N12 -143.0(16) . .
C11 B1 N11 N12 98.0(17) . .
C1 B1 N11 C18 161(2) . .
C2 B1 N11 C18 36(3) . .
C11 B1 N11 C18 -83(2) . .
C1 B1 N11 Rb1 -82.6(14) . .
C2 B1 N11 Rb1 152.4(15) . .
C11 B1 N11 Rb1 33.3(11) . .
O41 Rb1 N11 N12 104.4(10) . .
O31 Rb1 N11 N12 -137.1(17) . .
N12 Rb1 N11 N12 -44.5(12) 3_666 .
O41 Rb1 N11 C18 5.6(11) . .
O31 Rb1 N11 C18 124(2) . .
N12 Rb1 N11 C18 -143.2(10) 3_666 .
O41 Rb1 N11 B1 -131.5(11) . .
O31 Rb1 N11 B1 -13(3) . .
N12 Rb1 N11 B1 79.7(10) 3_666 .
C18 N11 N12 C16 2.2(19) . .
B1 N11 N12 C16 -178.4(14) . .
Rb1 N11 N12 C16 -97.8(11) . .
C18 N11 N12 Rb1 -156.4(15) . 3_666
B1 N11 N12 Rb1 23(2) . 3_666
Rb1 N11 N12 Rb1 103.6(11) . 3_666
C18 N11 N12 Rb1 100.0(14) . .
B1 N11 N12 Rb1 -80.6(14) . .
O41 Rb1 N12 N11 -82.2(10) . .
O31 Rb1 N12 N11 153.3(12) . .
N12 Rb1 N12 N11 135.3(12) 3_666 .
O41 Rb1 N12 C16 25.4(9) . .
O31 Rb1 N12 C16 -99.1(15) . .
N12 Rb1 N12 C16 -117.1(9) 3_666 .
O41 Rb1 N12 Rb1 142.4(4) . 3_666
O31 Rb1 N12 Rb1 18.0(14) . 3_666
N12 Rb1 N12 Rb1 0.0 3_666 3_666
N11 N12 C16 C17 -4(2) . .
Rb1 N12 C16 C17 159.1(16) 3_666 .
Rb1 N12 C16 C17 -97.3(18) . .
N11 N12 C16 Rb1 93.2(10) . .
Rb1 N12 C16 Rb1 -103.6(6) 3_666 .
N11 N12 C16 Rb1 -163.2(15) . 3_666
Rb1 N12 C16 Rb1 103.6(6) . 3_666
O41 Rb1 C16 C17 -47.3(16) . .
O31 Rb1 C16 C17 -113.1(17) . .
N12 Rb1 C16 C17 170.2(17) 3_666 .
O41 Rb1 C16 N12 -155.9(8) . .
O31 Rb1 C16 N12 138.3(9) . .
N12 Rb1 C16 N12 61.6(8) 3_666 .
O41 Rb1 C16 Rb1 159.0(3) . 3_666
O31 Rb1 C16 Rb1 93.2(9) . 3_666
N12 Rb1 C16 Rb1 16.5(3) 3_666 3_666
N12 C16 C17 C18 4(3) . .
Rb1 C16 C17 C18 -61(2) . .
Rb1 C16 C17 C18 39(4) 3_666 .
N12 N11 C18 C17 0(3) . .
B1 N11 C18 C17 -179(2) . .
Rb1 N11 C18 C17 68(2) . .
C16 C17 C18 N11 -2(3) . .
O41 Rb1 O31 C35 -111.7(15) . .
N12 Rb1 O31 C35 33.8(14) 3_666 .
O41 Rb1 O31 C32 26.3(16) . .
N12 Rb1 O31 C32 171.8(16) 3_666 .
C35 O31 C32 C33 32(3) . .
Rb1 O31 C32 C33 -113.1(19) . .
C35 O31 C32 Rb1 145.5(18) . .
O41 Rb1 C32 O31 -151.0(17) . .
N12 Rb1 C32 O31 -8.3(16) 3_666 .
O41 Rb1 C32 C33 -66.3(18) . .
O31 Rb1 C32 C33 84.8(17) . .
N12 Rb1 C32 C33 76.5(18) 3_666 .
O31 C32 C33 C34 -17(3) . .
Rb1 C32 C33 C34 -61(2) . .
C32 C33 C34 C35 -5(3) . .
C32 O31 C35 C34 -35(2) . .
Rb1 O31 C35 C34 106.9(19) . .
C33 C34 C35 O31 25(3) . .
O31 Rb1 O41 C45 102(2) . .
N12 Rb1 O41 C45 35(2) 3_666 .
O31 Rb1 O41 C42 -121.0(16) . .
N12 Rb1 O41 C42 171.8(15) 3_666 .
C45 O41 C42 C43 32(3) . .
Rb1 O41 C42 C43 -107(3) . .
O41 C42 C43 C44 -41(4) . .
C42 C43 C44 C45 40(4) . .
C42 O41 C45 C44 -5(3) . .
Rb1 O41 C45 C44 138(2) . .
C43 C44 C45 O41 -25(4) . .
